data_2003891
loop_
_publ_author_name
'Foucher, D. A.'
'Honeyman, C. H.'
'Lough, A. J.'
'Manners, I.'
'Nelson, J. M.'

_publ_section_title
;
 1,1'-Bis(trimethylsilyl)ferrocenium Tetrachloroaluminate(1--),
 1,1'-Bis(trimethylsilyl)ferrocene and 1,1'-Dimethylferrocene
;
_journal_issue 9
_journal_name_full 'Acta Crystallographica Section C'
_journal_page_first 1795
_journal_page_last 1799
_journal_paper_doi 10.1107/S0108270195003155
_journal_volume 51
_journal_year 1995
_chemical_compound_source tetrahydrofuran
_chemical_formula_moiety '[Fe (C8 H13 Si )2 ]Al Cl4 '
_chemical_formula_sum 'C16 H26 Al Cl4 Fe Si2'
_chemical_formula_weight 499.2
_chemical_name_systematic
;
 1,1'-Bis(trimethylsilyl)ferrocenium Aluminum Tetrachloride
;
_space_group_IT_number 14
_symmetry_cell_setting monoclinic
_symmetry_space_group_name_Hall '-P 2ybc'
_symmetry_space_group_name_H-M 'P 1 21/c 1'
_cell_angle_alpha 90.00
_cell_angle_beta 90.37(2)
_cell_angle_gamma 90.00
_cell_formula_units_Z 4
_cell_length_a 11.154(2)
_cell_length_b 15.059(3)
_cell_length_c 14.641(3)
_cell_measurement_reflns_used 25
_cell_measurement_temperature 173(2)
_cell_measurement_theta_max 33.0
_cell_measurement_theta_min 17.3
_cell_volume 2459.2(8)
_computing_cell_refinement 'Enraf-Nonius CAD4 software'
_computing_data_collection 'Enraf-Nonius CAD4 software'
_computing_data_reduction 'XCAD4 Siemens Software'
_computing_molecular_graphics 'XP in SHELXTL-PC (Sheldrick, 1990)'
_computing_publication_material 'XPUBL in SHELXTL-PC (Sheldrick, 1990)'
_computing_structure_refinement 'XLS3 in SHELXTL-PC (Sheldrick, 1990)'
_computing_structure_solution 'XS in SHELXTL-PC (Sheldrick, 1990)'
_diffrn_ambient_temperature 173(2)
_diffrn_measurement_device 'Enraf-Nonius CAD4'
_diffrn_measurement_method '\w scans'
_diffrn_radiation_monochromator graphite
_diffrn_radiation_source 'fine-focus sealed tube'
_diffrn_radiation_type MoK\a
_diffrn_radiation_wavelength 0.71073
_diffrn_reflns_av_R_equivalents 0.0279
_diffrn_reflns_limit_h_max 13
_diffrn_reflns_limit_h_min 0
_diffrn_reflns_limit_k_max 18
_diffrn_reflns_limit_k_min 0
_diffrn_reflns_limit_l_max 18
_diffrn_reflns_limit_l_min -18
_diffrn_reflns_number 5482
_diffrn_reflns_theta_max 26.3
_diffrn_reflns_theta_min 2.65
_diffrn_standards_decay_% 'linear correction for 14% decay'
_diffrn_standards_interval_time 120
_diffrn_standards_number 3
_exptl_absorpt_coefficient_mu 1.180
_exptl_absorpt_correction_T_max 0.599
_exptl_absorpt_correction_T_min 0.508
_exptl_absorpt_correction_type 'XEMP in SHELXTL/PC (Sheldrick, 1990) using \y-scan data'
_exptl_crystal_colour 'dark blue'
_exptl_crystal_density_diffrn 1.348
_exptl_crystal_description 'rectangular block'
_exptl_crystal_F_000 1028
_exptl_crystal_size_max 0.60
_exptl_crystal_size_mid 0.30
_exptl_crystal_size_min 0.30
_refine_diff_density_max 0.34
_refine_diff_density_min -0.34
_refine_ls_extinction_method none
_refine_ls_goodness_of_fit_obs 1.10
_refine_ls_hydrogen_treatment 'H atoms treated using a riding model'
_refine_ls_matrix_type full
_refine_ls_number_parameters 218
_refine_ls_number_reflns 3050
_refine_ls_number_restraints 0
_refine_ls_R_factor_all 0.0990
_refine_ls_R_factor_obs 0.0522
_refine_ls_shift/esd_max 0.00
_refine_ls_shift/esd_mean 0.00
_refine_ls_structure_factor_coef F
_refine_ls_weighting_details 'w = 1/[\s^2^(F) + 0.0022F^2^]'
_refine_ls_weighting_scheme calc
_refine_ls_wR_factor_all 0.0808
_refine_ls_wR_factor_obs 0.0692
_reflns_number_observed 3050
_reflns_number_total 5197
_reflns_observed_criterion >2sigma(I)
_cod_data_source_file fg1056.cif
_cod_data_source_block 9348
_cod_depositor_comments
;
The following automatic conversions were performed:

'_geom_bond_publ_flag' value 'YES' changed to 'yes' according to
/home/saulius/struct/CIF-dictionaries/cif_core.dic dictionary named
'cif_core.dic' version 2.4.1 from 2010-06-29 (18
times).

'_geom_bond_publ_flag' value 'NO' changed to 'no' according
to /home/saulius/struct/CIF-dictionaries/cif_core.dic dictionary
named 'cif_core.dic' version 2.4.1 from 2010-06-29 (14
times).

'_geom_angle_publ_flag' value 'NO' changed to 'no' according
to /home/saulius/struct/CIF-dictionaries/cif_core.dic dictionary
named 'cif_core.dic' version 2.4.1 from 2010-06-29 (83
times).

'_geom_angle_publ_flag' value 'YES' changed to 'yes'
according to /home/saulius/struct/CIF-dictionaries/cif_core.dic
dictionary named 'cif_core.dic' version 2.4.1 from 2010-06-29 (16
times).

Automatic conversion script
Id: cif_fix_values 1715 2011-07-08 13:25:40Z adriana 

The following automatic conversions were performed:

'_refine_ls_weighting_scheme' value 'w = 1/[\s^2^(F) + 0.0022F^2^]'
was changed to 'calc'. New tag '_refine_ls_weighting_details' was
created. The value of the new tag was set to 'w = 1/[\s^2^(F) +
0.0022F^2^]'.

Automatic conversion script
Id: cif_fix_values 3143 2015-03-26 13:38:13Z robertas 
;
_cod_original_cell_volume 2459.1(8)
_cod_original_sg_symbol_H-M 'P 21/c'
_cod_database_code 2003891

loop_
_symmetry_equiv_pos_as_xyz
'x, y, z'
'-x, y+1/2, -z+1/2'
'-x, -y, -z'
'x, -y-1/2, z-1/2'

loop_
_atom_site_aniso_label
_atom_site_aniso_U_11
_atom_site_aniso_U_22
_atom_site_aniso_U_33
_atom_site_aniso_U_12
_atom_site_aniso_U_13
_atom_site_aniso_U_23
Fe 0.0210(10) 0.0320(10) 0.0360(10) -0.0050(10) 0.0010(10) -0.0020(10)
Si(1) 0.0320(10) 0.0390(10) 0.0380(10) 0.0010(10) -0.0040(10) -0.0010(10)
Si(2) 0.0370(10) 0.0340(10) 0.0440(10) -0.0010(10) -0.0070(10) 0.0060(10)
C(1) 0.023(3) 0.039(3) 0.035(3) -0.003(2) 0.006(2) -0.003(2)
C(2) 0.024(3) 0.051(4) 0.040(3) -0.002(3) 0.000(2) -0.002(2)
C(3) 0.025(3) 0.066(4) 0.044(3) -0.002(3) -0.001(2) -0.013(3)
C(4) 0.044(4) 0.054(4) 0.048(4) -0.014(3) 0.007(3) -0.022(3)
C(5) 0.031(3) 0.038(3) 0.046(3) 0.000(3) 0.011(3) -0.009(2)
C(6) 0.024(3) 0.024(3) 0.041(3) -0.002(2) -0.004(2) -0.007(2)
C(7) 0.035(3) 0.038(3) 0.040(3) 0.001(2) 0.006(3) -0.008(2)
C(8) 0.038(3) 0.037(3) 0.057(4) -0.007(3) 0.025(3) -0.005(3)
C(9) 0.015(2) 0.042(3) 0.079(5) 0.009(3) 0.003(3) 0.004(2)
C(10) 0.017(2) 0.036(3) 0.055(3) 0.007(3) -0.002(2) -0.006(2)
C(11) 0.041(4) 0.078(5) 0.076(5) 0.023(4) -0.016(3) 0.000(4)
C(12) 0.044(4) 0.058(4) 0.042(3) 0.002(3) 0.005(3) 0.000(3)
C(13) 0.074(5) 0.043(3) 0.039(3) -0.002(3) -0.013(3) -0.013(3)
C(14) 0.046(4) 0.064(4) 0.056(4) 0.002(3) -0.006(3) 0.023(3)
C(15) 0.067(5) 0.043(4) 0.058(4) -0.012(3) -0.012(3) 0.011(3)
C(16) 0.064(5) 0.036(3) 0.083(5) 0.009(3) -0.002(4) 0.007(3)
Al 0.0200(10) 0.0370(10) 0.0330(10) 0.0030(10) -0.0050(10) -0.0020(10)
Cl(1) 0.0490(10) 0.0820(10) 0.0550(10) -0.0210(10) -0.0070(10) 0.0140(10)
Cl(2) 0.0370(10) 0.0440(10) 0.0890(10) 0.0120(10) -0.0150(10) 0.0000(10)
Cl(3) 0.0430(10) 0.0960(10) 0.0470(10) 0.0230(10) -0.0090(10) -0.0180(10)
Cl(4) 0.0310(10) 0.0580(10) 0.0650(10) -0.0030(10) -0.0140(10) -0.0070(10)

loop_
_atom_site_label
_atom_site_occupancy
_atom_site_fract_x
_atom_site_fract_y
_atom_site_fract_z
_atom_site_U_iso_or_equiv
_atom_site_thermal_displace_type
_atom_site_calc_flag
_atom_site_refinement_flags
_atom_site_type_symbol
Fe 1 0.0279(1) 0.7713(1) 0.2648(1) 0.030(1) Uani d . Fe
Si(1) 1 0.0739(1) 0.8123(1) 0.0245(1) 0.036(1) Uani d . Si
Si(2) 1 0.0238(1) 0.5337(1) 0.2957(1) 0.038(1) Uani d . Si
C(1) 1 0.1184(4) 0.8198(3) 0.1489(3) 0.032(2) Uani d . C
C(2) 1 0.1941(5) 0.7592(4) 0.1997(4) 0.038(2) Uani d . C
C(3) 1 0.2111(5) 0.7923(4) 0.2897(4) 0.045(2) Uani d . C
C(4) 1 0.1468(5) 0.8734(4) 0.2960(4) 0.048(2) Uani d . C
C(5) 1 0.0910(5) 0.8892(4) 0.2111(4) 0.038(2) Uani d . C
C(6) 1 -0.0480(4) 0.6472(3) 0.2995(3) 0.030(2) Uani d . C
C(7) 1 -0.0459(5) 0.7068(3) 0.3759(4) 0.038(2) Uani d . C
C(8) 1 -0.1144(5) 0.7836(4) 0.3552(4) 0.044(2) Uani d . C
C(9) 1 -0.1595(5) 0.7735(4) 0.2659(5) 0.045(2) Uani d . C
C(10) 1 -0.1185(4) 0.6899(4) 0.2320(4) 0.036(2) Uani d . C
C(11) 1 -0.0761(6) 0.8638(5) 0.0114(5) 0.065(3) Uani d . C
C(12) 1 0.1891(5) 0.8786(4) -0.0370(4) 0.048(2) Uani d . C
C(13) 1 0.0770(6) 0.6940(4) -0.0109(4) 0.052(2) Uani d . C
C(14) 1 0.1749(5) 0.5418(4) 0.3491(4) 0.055(2) Uani d . C
C(15) 1 0.0341(6) 0.4965(4) 0.1752(4) 0.056(2) Uani d . C
C(16) 1 -0.0742(6) 0.4594(4) 0.3639(5) 0.061(3) Uani d . C
Al 1 0.5547(1) 0.6280(1) 0.1389(1) 0.030(1) Uani d . Al
Cl(1) 1 0.5105(2) 0.7172(1) 0.2474(1) 0.062(1) Uani d . Cl
Cl(2) 1 0.6549(1) 0.5194(1) 0.1937(1) 0.057(1) Uani d . Cl
Cl(3) 1 0.6622(1) 0.6972(1) 0.0415(1) 0.062(1) Uani d . Cl
Cl(4) 1 0.3916(1) 0.5838(1) 0.0759(1) 0.052(1) Uani d . Cl
H(2A) 1 0.2274 0.7051 0.1761 0.068(4) Uiso d R H
H(3A) 1 0.2575 0.7649 0.3374 0.068(4) Uiso d R H
H(4A) 1 0.1429 0.9109 0.3490 0.068(4) Uiso d R H
H(5A) 1 0.0419 0.9397 0.1966 0.068(4) Uiso d R H
H(7A) 1 -0.0044 0.6956 0.4324 0.068(4) Uiso d R H
H(8A) 1 -0.1286 0.8326 0.3956 0.068(4) Uiso d R H
H(9A) 1 -0.2095 0.8150 0.2336 0.068(4) Uiso d R H
H(10A) 1 -0.1357 0.6659 0.1725 0.068(4) Uiso d R H
H(11A) 1 -0.1008 0.8608 -0.0515 0.068(4) Uiso d R H
H(11B) 1 -0.1327 0.8325 0.0485 0.068(4) Uiso d R H
H(11C) 1 -0.0725 0.9248 0.0303 0.068(4) Uiso d R H
H(12A) 1 0.2664 0.8514 -0.0297 0.068(4) Uiso d R H
H(12B) 1 0.1684 0.8810 -0.1007 0.068(4) Uiso d R H
H(12C) 1 0.1913 0.9377 -0.0125 0.068(4) Uiso d R H
H(13A) 1 0.1566 0.6710 -0.0026 0.068(4) Uiso d R H
H(13B) 1 0.0220 0.6604 0.0256 0.068(4) Uiso d R H
H(13C) 1 0.0543 0.6894 -0.0741 0.068(4) Uiso d R H
H(14A) 1 0.2245 0.5801 0.3130 0.068(4) Uiso d R H
H(14B) 1 0.1679 0.5658 0.4096 0.068(4) Uiso d R H
H(14C) 1 0.2104 0.4839 0.3522 0.068(4) Uiso d R H
H(15A) 1 -0.0449 0.4928 0.1491 0.068(4) Uiso d R H
H(15B) 1 0.0810 0.5384 0.1412 0.068(4) Uiso d R H
H(15C) 1 0.0717 0.4392 0.1730 0.068(4) Uiso d R H
H(16A) 1 -0.1520 0.4556 0.3358 0.068(4) Uiso d R H
H(16B) 1 -0.0392 0.4012 0.3670 0.068(4) Uiso d R H
H(16C) 1 -0.0817 0.4831 0.4244 0.068(4) Uiso d R H

loop_
_atom_type_symbol
_atom_type_description
_atom_type_scat_source
_atom_type_scat_dispersion_real
_atom_type_scat_dispersion_imag
C C 'International Tables Vol C Tables 4.2.6.8 and 6.1.1.4' 0.0033 0.0016
H H 'International Tables Vol C Tables 4.2.6.8 and 6.1.1.4' 0.0000 0.0000
Al Al 'International Tables Vol C Tables 4.2.6.8 and 6.1.1.4' 0.0645 0.0514
Si Si 'International Tables Vol C Tables 4.2.6.8 and 6.1.1.4' 0.0817 0.0704
Cl Cl 'International Tables Vol C Tables 4.2.6.8 and 6.1.1.4' 0.1484 0.1585
Fe Fe 'International Tables Vol C Tables 4.2.6.8 and 6.1.1.4' 0.3463 0.8444

loop_
_geom_angle_atom_site_label_1
_geom_angle_atom_site_label_2
_geom_angle_atom_site_label_3
_geom_angle
_geom_angle_publ_flag
C(1) Fe C(2) 40.2(2) no
C(1) Fe C(3) 67.5(2) no
C(2) Fe C(3) 39.6(2) no
C(1) Fe C(4) 67.3(2) no
C(2) Fe C(4) 66.4(2) no
C(3) Fe C(4) 39.8(2) no
C(1) Fe C(5) 39.7(2) no
C(2) Fe C(5) 66.3(2) no
C(3) Fe C(5) 66.6(2) no
C(4) Fe C(5) 39.7(2) no
C(1) Fe C(6) 133.9(2) no
C(2) Fe C(6) 112.9(2) no
C(3) Fe C(6) 118.9(2) no
C(4) Fe C(6) 148.9(2) no
C(5) Fe C(6) 171.2(2) no
C(1) Fe C(7) 171.5(2) no
C(2) Fe C(7) 132.3(2) no
C(3) Fe C(7) 109.0(2) no
C(4) Fe C(7) 115.5(2) no
C(5) Fe C(7) 147.1(2) no
C(6) Fe C(7) 40.1(2) no
C(1) Fe C(8) 148.4(2) no
C(2) Fe C(8) 167.5(2) no
C(3) Fe C(8) 128.5(2) no
C(4) Fe C(8) 106.4(2) no
C(5) Fe C(8) 115.4(2) no
C(6) Fe C(8) 67.5(2) no
C(7) Fe C(8) 39.9(2) no
C(1) Fe C(9) 119.0(2) no
C(2) Fe C(9) 153.0(2) no
C(3) Fe C(9) 165.8(2) no
C(4) Fe C(9) 128.5(2) no
C(5) Fe C(9) 109.4(2) no
C(6) Fe C(9) 67.0(2) no
C(7) Fe C(9) 66.3(2) no
C(8) Fe C(9) 39.4(2) no
C(1) Fe C(10) 113.2(2) no
C(2) Fe C(10) 122.3(2) no
C(3) Fe C(10) 152.3(2) no
C(4) Fe C(10) 168.0(2) no
C(5) Fe C(10) 133.0(2) no
C(6) Fe C(10) 39.2(2) no
C(7) Fe C(10) 66.0(2) no
C(8) Fe C(10) 66.5(2) no
C(9) Fe C(10) 39.9(2) no
C(1) Si(1) C(11) 107.9(3) yes
C(1) Si(1) C(12) 104.8(2) yes
C(11) Si(1) C(12) 110.5(3) yes
C(1) Si(1) C(13) 108.8(3) yes
C(11) Si(1) C(13) 113.1(3) yes
C(12) Si(1) C(13) 111.4(3) yes
C(6) Si(2) C(14) 108.2(3) yes
C(6) Si(2) C(15) 109.2(3) yes
C(14) Si(2) C(15) 111.0(3) yes
C(6) Si(2) C(16) 106.2(3) yes
C(14) Si(2) C(16) 110.4(3) yes
C(15) Si(2) C(16) 111.6(3) yes
Fe C(1) Si(1) 129.1(3) no
Fe C(1) C(2) 69.5(3) no
Si(1) C(1) C(2) 127.4(4) yes
Fe C(1) C(5) 68.5(3) no
Si(1) C(1) C(5) 127.3(4) yes
C(2) C(1) C(5) 105.2(4) no
Fe C(2) C(1) 70.4(3) no
Fe C(2) C(3) 70.2(3) no
C(1) C(2) C(3) 109.2(5) no
Fe C(3) C(2) 70.2(3) no
Fe C(3) C(4) 69.4(3) no
C(2) C(3) C(4) 107.4(5) no
Fe C(4) C(3) 70.8(3) no
Fe C(4) C(5) 69.7(3) no
C(3) C(4) C(5) 107.9(5) no
Fe C(5) C(1) 71.7(3) no
Fe C(5) C(4) 70.6(3) no
C(1) C(5) C(4) 110.3(5) no
Fe C(6) Si(2) 128.5(3) no
Fe C(6) C(7) 68.3(3) no
Si(2) C(6) C(7) 125.7(4) yes
Fe C(6) C(10) 69.6(3) no
Si(2) C(6) C(10) 128.7(4) yes
C(7) C(6) C(10) 105.5(4) no
Fe C(7) C(6) 71.6(3) no
Fe C(7) C(8) 70.4(3) no
C(6) C(7) C(8) 109.7(5) no
Fe C(8) C(7) 69.6(3) no
Fe C(8) C(9) 70.7(3) no
C(7) C(8) C(9) 107.5(5) no
Fe C(9) C(8) 69.9(3) no
Fe C(9) C(10) 70.2(3) no
C(8) C(9) C(10) 107.7(5) no
Fe C(10) C(6) 71.1(3) no
Fe C(10) C(9) 69.9(3) no
C(6) C(10) C(9) 109.6(5) no
Cl(1) Al Cl(2) 109.00(10) no
Cl(1) Al Cl(3) 108.80(10) no
Cl(2) Al Cl(3) 109.20(10) no
Cl(1) Al Cl(4) 108.40(10) no
Cl(2) Al Cl(4) 111.40(10) no
Cl(3) Al Cl(4) 110.00(10) no

loop_
_geom_bond_atom_site_label_1
_geom_bond_atom_site_label_2
_geom_bond_distance
_geom_bond_publ_flag
Fe C(1) 2.110(5) yes
Fe C(2) 2.098(5) yes
Fe C(3) 2.097(5) yes
Fe C(4) 2.080(6) yes
Fe C(5) 2.067(6) yes
Fe C(6) 2.115(5) yes
Fe C(7) 2.070(6) yes
Fe C(8) 2.081(6) yes
Fe C(9) 2.091(5) yes
Fe C(10) 2.095(5) yes
Si(1) C(1) 1.888(5) yes
Si(1) C(11) 1.853(7) yes
Si(1) C(12) 1.864(6) yes
Si(1) C(13) 1.855(6) yes
Si(2) C(6) 1.888(5) yes
Si(2) C(14) 1.856(6) yes
Si(2) C(15) 1.855(6) yes
Si(2) C(16) 1.860(7) yes
C(1) C(2) 1.445(8) no
C(1) C(5) 1.421(8) no
C(2) C(3) 1.420(8) no
C(3) C(4) 1.420(9) no
C(4) C(5) 1.407(8) no
C(6) C(7) 1.435(7) no
C(6) C(10) 1.414(7) no
C(7) C(8) 1.417(8) no
C(8) C(9) 1.407(9) no
C(9) C(10) 1.429(8) no
Al Cl(1) 2.140(2) no
Al Cl(2) 2.134(2) no
Al Cl(3) 2.140(2) no
Al Cl(4) 2.141(2) no
